data_2223396
loop_
_publ_author_name
'Chohan, Zahid H.'
'Shad, Hazoor A.'
'Tahir, M. Nawaz'
'Thebo, Khalid H.'

_publ_section_title
;
 4-{2-[(5-Bromo-2-hydroxybenzylidene)amino]ethyl}benzenesulfonamide
;
_journal_coeditor_code HB5091
_journal_issue 10
_journal_name_full 'Acta Crystallographica Section E'
_journal_page_first o2450
_journal_paper_doi 10.1107/S1600536809036083
_journal_volume 65
_journal_year 2009
_chemical_formula_iupac 'C15 H15 Br N2 O3 S'
_chemical_formula_moiety 'C15 H15 Br N2 O3 S'
_chemical_formula_sum 'C15 H15 Br N2 O3 S'
_chemical_formula_weight 383.26
_chemical_name_systematic
;
4-{2-[(5-Bromo-2-hydroxybenzylidene)amino]ethyl}benzenesulfonamide
;
_space_group_IT_number 33
_symmetry_cell_setting orthorhombic
_symmetry_space_group_name_Hall 'P 2c -2n'
_symmetry_space_group_name_H-M 'P n a 21'
_atom_sites_solution_hydrogens geom
_atom_sites_solution_primary direct
_atom_sites_solution_secondary difmap
_audit_creation_method SHELXL97
_cell_angle_alpha 90
_cell_angle_beta 90
_cell_angle_gamma 90
_cell_formula_units_Z 4
_cell_length_a 50.544(6)
_cell_length_b 6.3146(10)
_cell_length_c 4.8625(5)
_cell_measurement_reflns_used 2932
_cell_measurement_temperature 296(2)
_cell_measurement_theta_max 28.30
_cell_measurement_theta_min 2.42
_cell_volume 1551.9(3)
_computing_cell_refinement 'SAINT (Bruker, 2007)'
_computing_data_collection 'APEX2 (Bruker, 2007)'
_computing_data_reduction 'SAINT (Bruker, 2007)'
_computing_molecular_graphics
;
ORTEP-3 for Windows (Farrugia, 1997) and PLATON (Spek, 2009)
;
_computing_publication_material
;
WinGX (Farrugia, 1999) and PLATON (Spek, 2009)
;
_computing_structure_refinement 'SHELXL97 (Sheldrick, 2008)'
_computing_structure_solution 'SHELXS97 (Sheldrick, 2008)'
_diffrn_ambient_temperature 296(2)
_diffrn_detector_area_resol_mean 7.80
_diffrn_measured_fraction_theta_full 0.997
_diffrn_measured_fraction_theta_max 0.997
_diffrn_measurement_device_type 'Bruker Kappa APEXII CCD'
_diffrn_measurement_method \w
_diffrn_radiation_monochromator graphite
_diffrn_radiation_source 'fine-focus sealed tube'
_diffrn_radiation_type MoK\a
_diffrn_radiation_wavelength 0.71073
_diffrn_reflns_av_R_equivalents 0.0348
_diffrn_reflns_av_sigmaI/netI 0.0529
_diffrn_reflns_limit_h_max 60
_diffrn_reflns_limit_h_min -52
_diffrn_reflns_limit_k_max 6
_diffrn_reflns_limit_k_min -7
_diffrn_reflns_limit_l_max 5
_diffrn_reflns_limit_l_min -5
_diffrn_reflns_number 8263
_diffrn_reflns_theta_full 25.51
_diffrn_reflns_theta_max 25.51
_diffrn_reflns_theta_min 2.42
_diffrn_standards_number 0
_exptl_absorpt_coefficient_mu 2.797
_exptl_absorpt_correction_T_max 0.714
_exptl_absorpt_correction_T_min 0.633
_exptl_absorpt_correction_type multi-scan
_exptl_absorpt_process_details '(SADABS; Bruker, 2005)'
_exptl_crystal_colour yellow
_exptl_crystal_density_diffrn 1.640
_exptl_crystal_density_method 'not measured'
_exptl_crystal_description needle
_exptl_crystal_F_000 776
_exptl_crystal_size_max 0.28
_exptl_crystal_size_mid 0.14
_exptl_crystal_size_min 0.12
_refine_diff_density_max 0.410
_refine_diff_density_min -0.789
_refine_ls_abs_structure_details 'Flack (1983), 1212 Friedel pairs'
_refine_ls_abs_structure_Flack 0.050(15)
_refine_ls_goodness_of_fit_ref 1.119
_refine_ls_hydrogen_treatment mixed
_refine_ls_matrix_type full
_refine_ls_number_parameters 213
_refine_ls_number_reflns 2844
_refine_ls_number_restraints 1
_refine_ls_restrained_S_all 1.119
_refine_ls_R_factor_all 0.0561
_refine_ls_R_factor_gt 0.0480
_refine_ls_shift/su_max 0.001
_refine_ls_shift/su_mean 0.000
_refine_ls_structure_factor_coef Fsqd
_refine_ls_weighting_details 'calc w = 1/[\s^2^(Fo^2^)+2.7358P] where P=(Fo^2^+2Fc^2^)/3'
_refine_ls_weighting_scheme calc
_refine_ls_wR_factor_gt 0.0973
_refine_ls_wR_factor_ref 0.0998
_reflns_number_gt 2523
_reflns_number_total 2844
_reflns_threshold_expression I>2\s(I)
_cod_data_source_file hb5091.cif
_cod_data_source_block I
_cod_database_code 2223396
_cod_database_fobs_code 2223396

loop_
_symmetry_equiv_pos_site_id
_symmetry_equiv_pos_as_xyz
1 x,y,z
2 -x,-y,1/2+z
3 1/2-x,1/2+y,1/2+z
4 1/2+x,1/2-y,z

loop_
_atom_site_aniso_label
_atom_site_aniso_U_11
_atom_site_aniso_U_22
_atom_site_aniso_U_33
_atom_site_aniso_U_12
_atom_site_aniso_U_13
_atom_site_aniso_U_23
Br1 0.0515(3) 0.0879(5) 0.0505(3) 0.0203(3) -0.0093(4) -0.0043(4)
S1 0.0311(6) 0.0282(6) 0.0234(5) -0.0029(5) 0.0027(5) -0.0059(5)
O1 0.045(2) 0.047(3) 0.071(3) 0.0065(19) -0.013(2) -0.008(2)
O2 0.047(2) 0.036(2) 0.055(2) 0.0026(18) 0.0051(19) -0.0254(19)
O3 0.047(2) 0.042(2) 0.0305(18) -0.0067(19) -0.0041(16) 0.0036(17)
N1 0.030(2) 0.052(3) 0.044(3) -0.010(2) -0.001(2) -0.009(2)
N2 0.040(2) 0.036(3) 0.034(2) -0.0072(19) 0.005(3) 0.002(2)
C1 0.028(2) 0.034(3) 0.037(2) -0.007(2) 0.010(3) -0.009(3)
C2 0.028(3) 0.037(3) 0.043(3) -0.004(2) 0.008(2) -0.005(2)
C3 0.042(3) 0.036(3) 0.053(4) -0.002(2) -0.002(3) -0.008(3)
C4 0.040(3) 0.046(4) 0.035(3) -0.011(3) 0.004(2) -0.009(2)
C5 0.025(2) 0.052(3) 0.035(3) 0.003(2) 0.008(2) 0.003(3)
C6 0.038(3) 0.037(3) 0.044(3) -0.003(3) 0.008(2) -0.008(3)
C7 0.036(3) 0.040(3) 0.041(3) -0.006(2) 0.007(2) -0.008(3)
C8 0.042(3) 0.057(4) 0.040(3) -0.013(3) -0.011(3) -0.011(3)
C9 0.046(3) 0.051(4) 0.038(3) -0.013(3) -0.005(2) -0.007(3)
C10 0.031(2) 0.041(3) 0.027(3) -0.015(2) 0.0053(19) -0.004(2)
C11 0.034(3) 0.047(4) 0.045(3) 0.003(2) -0.010(3) -0.004(3)
C12 0.042(3) 0.025(3) 0.047(3) 0.004(2) -0.007(3) -0.009(3)
C13 0.031(2) 0.028(3) 0.020(3) -0.0034(19) 0.004(2) -0.003(2)
C14 0.030(3) 0.028(3) 0.039(3) -0.002(2) -0.002(2) -0.002(2)
C15 0.045(3) 0.034(3) 0.042(3) -0.004(2) 0.005(3) -0.011(3)

loop_
_atom_site_type_symbol
_atom_site_label
_atom_site_fract_x
_atom_site_fract_y
_atom_site_fract_z
_atom_site_U_iso_or_equiv
_atom_site_thermal_displace_type
_atom_site_calc_flag
_atom_site_refinement_flags
_atom_site_occupancy
Br Br1 0.241790(10) 0.37198(12) 1.16449(17) 0.0633(2) Uani . . 1.000
S S1 0.03204(2) -0.2434(2) -0.5033(3) 0.0276(3) Uani . . 1.000
O O1 0.15029(7) 0.8114(6) 0.6129(10) 0.0543(16) Uani . . 1.000
O O2 0.04542(7) -0.4313(6) -0.5921(8) 0.0460(12) Uani . . 1.000
O O3 0.02060(7) -0.1032(6) -0.7008(7) 0.0398(11) Uani . . 1.000
N N1 0.14244(8) 0.4653(8) 0.3341(10) 0.0420(16) Uani . . 1.000
N N2 0.00760(8) -0.3200(7) -0.3108(12) 0.0367(14) Uani . . 1.000
C C1 0.17777(8) 0.5013(8) 0.6554(13) 0.0330(14) Uani . . 1.000
C C2 0.17084(9) 0.7071(9) 0.7344(10) 0.0360(17) Uani . . 1.000
C C3 0.18524(10) 0.8111(9) 0.9375(12) 0.0437(19) Uani . . 1.000
C C4 0.20599(10) 0.7116(9) 1.0649(10) 0.0403(19) Uani . . 1.000
C C5 0.21316(9) 0.5108(9) 0.9871(12) 0.0373(16) Uani . . 1.000
C C6 0.19906(10) 0.4058(9) 0.7859(11) 0.0397(17) Uani . . 1.000
C C7 0.16276(10) 0.3869(9) 0.4471(11) 0.0390(17) Uani . . 1.000
C C8 0.12783(10) 0.3344(9) 0.1349(13) 0.0463(19) Uani . . 1.000
C C9 0.10328(11) 0.2403(10) 0.2692(11) 0.0450(19) Uani . . 1.000
C C10 0.08639(10) 0.1205(9) 0.0700(9) 0.0330(16) Uani . . 1.000
C C11 0.09253(10) -0.0829(9) -0.0103(12) 0.0420(19) Uani . . 1.000
C C12 0.07651(10) -0.1935(8) -0.1920(12) 0.0380(17) Uani . . 1.000
C C13 0.05431(8) -0.0959(7) -0.2953(9) 0.0263(16) Uani . . 1.000
C C14 0.04792(10) 0.1065(8) -0.2252(10) 0.0323(17) Uani . . 1.000
C C15 0.06412(10) 0.2172(9) -0.0426(12) 0.0403(17) Uani . . 1.000
H H1O 0.14259 0.73100 0.50732 0.0815 Uiso . . 1.000
H H2A -0.0025(11) -0.224(8) -0.292(14) 0.0439 Uiso . . 1.000
H H2B 0.0123(10) -0.405(9) -0.181(13) 0.0439 Uiso . . 1.000
H H3 0.18077 0.94875 0.98695 0.0522 Uiso . . 1.000
H H4 0.21522 0.78030 1.20423 0.0481 Uiso . . 1.000
H H6 0.20392 0.26884 0.73703 0.042(16) Uiso . . 1.000
H H7 0.16828 0.25207 0.39564 0.06(2) Uiso . . 1.000
H H8A 0.13916 0.22125 0.06878 0.0554 Uiso . . 1.000
H H8B 0.12268 0.42041 -0.02147 0.0554 Uiso . . 1.000
H H9A 0.10868 0.14594 0.41624 0.0540 Uiso . . 1.000
H H9B 0.09291 0.35359 0.35006 0.0540 Uiso . . 1.000
H H11 0.10770 -0.14723 0.05852 0.06(2) Uiso . . 1.000
H H12 0.08071 -0.33135 -0.24312 0.030(14) Uiso . . 1.000
H H14 0.03291 0.17034 -0.29820 0.040(14) Uiso . . 1.000
H H15 0.06003 0.35623 0.00408 0.030(13) Uiso . . 1.000

loop_
_atom_type_symbol
_atom_type_description
_atom_type_scat_dispersion_real
_atom_type_scat_dispersion_imag
_atom_type_scat_source
C C 0.0033 0.0016 'International Tables Vol C Tables 4.2.6.8 and 6.1.1.4'
H H 0.0000 0.0000 'International Tables Vol C Tables 4.2.6.8 and 6.1.1.4'
N N 0.0061 0.0033 'International Tables Vol C Tables 4.2.6.8 and 6.1.1.4'
O O 0.0106 0.0060 'International Tables Vol C Tables 4.2.6.8 and 6.1.1.4'
S S 0.1246 0.1234 'International Tables Vol C Tables 4.2.6.8 and 6.1.1.4'
Br Br -0.2901 2.4595 'International Tables Vol C Tables 4.2.6.8 and 6.1.1.4'

loop_
_geom_angle_atom_site_label_1
_geom_angle_atom_site_label_2
_geom_angle_atom_site_label_3
_geom_angle_site_symmetry_1
_geom_angle_site_symmetry_2
_geom_angle_site_symmetry_3
_geom_angle
_geom_angle_publ_flag
O2 S1 O3 . . . 120.1(2) no
O2 S1 N2 . . . 106.6(2) no
O2 S1 C13 . . . 107.9(2) no
O3 S1 N2 . . . 105.3(2) no
O3 S1 C13 . . . 108.3(2) no
N2 S1 C13 . . . 108.1(2) no
C2 O1 H1O . . . 109.00 no
C7 N1 C8 . . . 118.2(5) no
S1 N2 H2A . . . 109(4) no
S1 N2 H2B . . . 114(3) no
H2A N2 H2B . . . 124(6) no
C2 C1 C7 . . . 121.4(4) no
C6 C1 C7 . . . 120.4(5) no
C2 C1 C6 . . . 118.2(5) no
O1 C2 C1 . . . 121.3(5) no
O1 C2 C3 . . . 118.5(5) no
C1 C2 C3 . . . 120.1(5) no
C2 C3 C4 . . . 120.3(5) no
C3 C4 C5 . . . 120.1(5) no
Br1 C5 C4 . . . 120.2(4) no
Br1 C5 C6 . . . 119.6(4) no
C4 C5 C6 . . . 120.2(5) no
C1 C6 C5 . . . 121.1(5) no
N1 C7 C1 . . . 122.0(5) no
N1 C8 C9 . . . 110.2(5) no
C8 C9 C10 . . . 112.6(4) no
C9 C10 C15 . . . 119.6(5) no
C11 C10 C15 . . . 118.6(5) no
C9 C10 C11 . . . 121.8(5) no
C10 C11 C12 . . . 121.2(5) no
C11 C12 C13 . . . 118.9(5) no
S1 C13 C12 . . . 119.3(4) no
C12 C13 C14 . . . 121.5(4) no
S1 C13 C14 . . . 119.0(3) no
C13 C14 C15 . . . 119.4(5) no
C10 C15 C14 . . . 120.3(5) no
C2 C3 H3 . . . 120.00 no
C4 C3 H3 . . . 120.00 no
C3 C4 H4 . . . 120.00 no
C5 C4 H4 . . . 120.00 no
C1 C6 H6 . . . 119.00 no
C5 C6 H6 . . . 119.00 no
N1 C7 H7 . . . 119.00 no
C1 C7 H7 . . . 119.00 no
N1 C8 H8A . . . 110.00 no
N1 C8 H8B . . . 110.00 no
C9 C8 H8A . . . 110.00 no
C9 C8 H8B . . . 110.00 no
H8A C8 H8B . . . 108.00 no
C8 C9 H9A . . . 109.00 no
C8 C9 H9B . . . 109.00 no
C10 C9 H9A . . . 109.00 no
C10 C9 H9B . . . 109.00 no
H9A C9 H9B . . . 108.00 no
C10 C11 H11 . . . 119.00 no
C12 C11 H11 . . . 119.00 no
C11 C12 H12 . . . 121.00 no
C13 C12 H12 . . . 121.00 no
C13 C14 H14 . . . 120.00 no
C15 C14 H14 . . . 120.00 no
C10 C15 H15 . . . 120.00 no
C14 C15 H15 . . . 120.00 no

loop_
_geom_bond_atom_site_label_1
_geom_bond_atom_site_label_2
_geom_bond_site_symmetry_1
_geom_bond_site_symmetry_2
_geom_bond_distance
_geom_bond_publ_flag
Br1 C5 . . 1.899(5) no
S1 O2 . . 1.432(4) no
S1 O3 . . 1.428(4) no
S1 N2 . . 1.624(5) no
S1 C13 . . 1.777(4) no
O1 C2 . . 1.364(6) no
O1 H1O . . 0.8200 no
N1 C7 . . 1.266(7) no
N1 C8 . . 1.472(8) no
N2 H2A . . 0.80(5) no
N2 H2B . . 0.86(6) no
C1 C7 . . 1.457(8) no
C1 C2 . . 1.400(8) no
C1 C6 . . 1.387(7) no
C2 C3 . . 1.392(7) no
C3 C4 . . 1.371(7) no
C4 C5 . . 1.372(8) no
C5 C6 . . 1.380(8) no
C8 C9 . . 1.523(8) no
C9 C10 . . 1.496(8) no
C10 C15 . . 1.393(7) no
C10 C11 . . 1.378(8) no
C11 C12 . . 1.387(8) no
C12 C13 . . 1.375(7) no
C13 C14 . . 1.362(7) no
C14 C15 . . 1.396(7) no
C3 H3 . . 0.9300 no
C4 H4 . . 0.9300 no
C6 H6 . . 0.9300 no
C7 H7 . . 0.9300 no
C8 H8A . . 0.9700 no
C8 H8B . . 0.9700 no
C9 H9A . . 0.9700 no
C9 H9B . . 0.9700 no
C11 H11 . . 0.9300 no
C12 H12 . . 0.9300 no
C14 H14 . . 0.9300 no
C15 H15 . . 0.9300 no

loop_
_geom_contact_atom_site_label_1
_geom_contact_atom_site_label_2
_geom_contact_distance
_geom_contact_site_symmetry_1
_geom_contact_site_symmetry_2
_geom_contact_publ_flag
Br1 C6 3.720(5) . 1_556 no
Br1 C4 3.433(5) . 3_545 no
Br1 C5 3.584(5) . 3_545 no
Br1 H4 3.1700 . 3_544 no
O1 N1 2.602(6) . . no
O2 C15 3.259(7) . 1_544 no
O3 N2 3.076(6) . 2_554 no
O3 C14 3.188(6) . 1_554 no
O3 C15 3.420(7) . 1_554 no
O3 C13 3.356(6) . 1_554 no
O2 H12 2.5400 . . no
O2 H15 2.4900 . 1_544 no
O2 H9B 2.7700 . 1_544 no
O3 H14 2.6800 . . no
O3 H2A 2.30(5) . 2_554 no
O3 H14 2.7800 . 2_554 no
N1 O1 2.602(6) . . no
N2 O3 3.076(6) . 2_555 no
N1 H1O 1.8800 . . no
N2 H2B 2.70(6) . 2_544 no
C1 C4 3.470(8) . 1_554 no
C1 C8 3.594(8) . 1_556 no
C4 C1 3.470(8) . 1_556 no
C4 C7 3.526(8) . 1_556 no
C4 Br1 3.433(5) . 3_554 no
C5 C7 3.479(7) . 1_556 no
C5 Br1 3.584(5) . 3_554 no
C6 Br1 3.720(5) . 1_554 no
C7 C4 3.526(8) . 1_554 no
C7 C5 3.479(7) . 1_554 no
C8 C1 3.594(8) . 1_554 no
C13 O3 3.356(6) . 1_556 no
C14 O3 3.188(6) . 1_556 no
C15 O2 3.259(7) . 1_566 no
C15 O3 3.420(7) . 1_556 no
C7 H1O 2.4200 . . no
C11 H8A 3.0600 . . no
H1O N1 1.8800 . . no
H1O C7 2.4200 . . no
H2A O3 2.30(5) . 2_555 no
H2B N2 2.70(6) . 2_545 no
H4 Br1 3.1700 . 3_555 no
H6 H7 2.4500 . . no
H7 H6 2.4500 . . no
H7 H8A 2.1700 . . no
H8A C11 3.0600 . . no
H8A H7 2.1700 . . no
H9A H11 2.5400 . . no
H9B O2 2.7700 . 1_566 no
H9B H15 2.3600 . . no
H11 H9A 2.5400 . . no
H12 O2 2.5400 . . no
H12 H15 2.5400 . 1_545 no
H14 O3 2.6800 . . no
H14 O3 2.7800 . 2_555 no
H15 O2 2.4900 . 1_566 no
H15 H9B 2.3600 . . no
H15 H12 2.5400 . 1_565 no

loop_
_geom_hbond_atom_site_label_D
_geom_hbond_atom_site_label_H
_geom_hbond_atom_site_label_A
_geom_hbond_site_symmetry_A
_geom_hbond_distance_DH
_geom_hbond_distance_HA
_geom_hbond_distance_DA
_geom_hbond_angle_DHA
_geom_hbond_publ_flag
O1 H1O N1 . 0.82 1.88 2.602(6) 147 yes
N2 H2A O3 2_555 0.80(5) 2.30(5) 3.076(6) 163(5) yes
C15 H15 O2 1_566 0.93 2.49 3.259(7) 140 yes

loop_
_geom_torsion_atom_site_label_1
_geom_torsion_atom_site_label_2
_geom_torsion_atom_site_label_3
_geom_torsion_atom_site_label_4
_geom_torsion_site_symmetry_1
_geom_torsion_site_symmetry_2
_geom_torsion_site_symmetry_3
_geom_torsion_site_symmetry_4
_geom_torsion
_geom_torsion_publ_flag
O2 S1 C13 C12 . . . . -16.3(5) no
O2 S1 C13 C14 . . . . 168.7(4) no
O3 S1 C13 C12 . . . . -147.7(4) no
O3 S1 C13 C14 . . . . 37.2(4) no
N2 S1 C13 C12 . . . . 98.7(4) no
N2 S1 C13 C14 . . . . -76.4(4) no
C8 N1 C7 C1 . . . . -177.3(5) no
C7 N1 C8 C9 . . . . 101.1(6) no
C6 C1 C2 O1 . . . . 179.3(5) no
C6 C1 C2 C3 . . . . 0.4(8) no
C7 C1 C2 O1 . . . . -2.2(8) no
C7 C1 C2 C3 . . . . 178.8(5) no
C2 C1 C6 C5 . . . . -0.4(8) no
C7 C1 C6 C5 . . . . -178.8(5) no
C2 C1 C7 N1 . . . . -2.0(8) no
C6 C1 C7 N1 . . . . 176.4(5) no
O1 C2 C3 C4 . . . . 179.9(5) no
C1 C2 C3 C4 . . . . -1.2(8) no
C2 C3 C4 C5 . . . . 1.9(8) no
C3 C4 C5 Br1 . . . . -179.7(4) no
C3 C4 C5 C6 . . . . -1.9(8) no
Br1 C5 C6 C1 . . . . 178.9(4) no
C4 C5 C6 C1 . . . . 1.1(8) no
N1 C8 C9 C10 . . . . 175.1(5) no
C8 C9 C10 C11 . . . . 79.5(7) no
C8 C9 C10 C15 . . . . -99.3(6) no
C9 C10 C11 C12 . . . . 179.0(5) no
C15 C10 C11 C12 . . . . -2.2(8) no
C9 C10 C15 C14 . . . . -179.0(5) no
C11 C10 C15 C14 . . . . 2.3(8) no
C10 C11 C12 C13 . . . . 0.8(8) no
C11 C12 C13 S1 . . . . -174.3(4) no
C11 C12 C13 C14 . . . . 0.6(8) no
S1 C13 C14 C15 . . . . 174.4(4) no
C12 C13 C14 C15 . . . . -0.5(7) no
C13 C14 C15 C10 . . . . -1.0(8) no

loop_
_cod_related_entry_id
_cod_related_entry_database
_cod_related_entry_code
1 ChemSpider 24743279
